data_2215506
loop_
_publ_author_name
'Han, Jian-Rong'
'Wang, Hui-Jun'
'Zhen, Xiao-Li'
'Tian, Xia'

_publ_contact_author_email han_jianrong@163.com
_publ_contact_author_fax 086(0311)87828831
_publ_contact_author_phone 086(0311)96707094
_publ_section_title (<i>E</i>)-<i>N</i>'-[4-(4-Chlorobenzoyloxy)-3-methoxybenzylidene]isonicotinohydrazide
_journal_coeditor_code HB2532
_journal_date_accepted 2007-09-04
_journal_date_recd_electronic 2007-09-04
_journal_issue 10
_journal_name_full 'Acta Crystallographica Section E'
_journal_page_first o4013
_journal_page_last o4013
_journal_paper_category QO
_journal_paper_doi 10.1107/S1600536807043395
_journal_volume 63
_journal_year 2007
_chemical_formula_iupac 'C21 H16 Cl N3 O4'
_chemical_formula_moiety 'C21 H16 Cl N3 O4'
_chemical_formula_sum 'C21 H16 Cl N3 O4'
_chemical_formula_weight 409.82
_chemical_name_systematic
;
(E)-N'-[4-(4-Chlorobenzoyloxy)-3-methoxybenzylidene]isonicotinohydrazide
;
_space_group_IT_number 14
_symmetry_cell_setting monoclinic
_symmetry_space_group_name_Hall '-P 2ybc'
_symmetry_space_group_name_H-M 'P 1 21/c 1'
_atom_sites_solution_hydrogens geom
_atom_sites_solution_primary direct
_atom_sites_solution_secondary difmap
_audit_creation_method SHELXL-97
_cell_angle_alpha 90.00
_cell_angle_beta 99.472(5)
_cell_angle_gamma 90.00
_cell_formula_units_Z 4
_cell_length_a 21.746(6)
_cell_length_b 12.011(3)
_cell_length_c 7.700(2)
_cell_measurement_reflns_used 2900
_cell_measurement_temperature 294(2)
_cell_measurement_theta_max 26.23
_cell_measurement_theta_min 3.17
_cell_volume 1983.8(9)
_computing_cell_refinement 'SAINT (Bruker, 1999)'
_computing_data_collection 'SMART (Bruker, 1999)'
_computing_data_reduction 'SAINT (Bruker, 1999)'
_computing_molecular_graphics 'SHELXTL (Sheldrick, 1997b)'
_computing_publication_material 'SHELXTL (Sheldrick, 1997b)'
_computing_structure_refinement 'SHELXL97 (Sheldrick, 1997a)'
_computing_structure_solution 'SHELXS97 (Sheldrick, 1997a)'
_diffrn_ambient_temperature 294(2)
_diffrn_measured_fraction_theta_full 0.995
_diffrn_measured_fraction_theta_max 0.995
_diffrn_measurement_device_type 'Bruker SMART APEX CCD'
_diffrn_measurement_method '\f and \w scans'
_diffrn_radiation_monochromator graphite
_diffrn_radiation_source 'fine-focus sealed tube'
_diffrn_radiation_type MoK\a
_diffrn_radiation_wavelength 0.71073
_diffrn_reflns_av_R_equivalents 0.0390
_diffrn_reflns_av_sigmaI/netI 0.0468
_diffrn_reflns_limit_h_max 25
_diffrn_reflns_limit_h_min -27
_diffrn_reflns_limit_k_max 14
_diffrn_reflns_limit_k_min -14
_diffrn_reflns_limit_l_max 7
_diffrn_reflns_limit_l_min -9
_diffrn_reflns_number 10889
_diffrn_reflns_theta_full 26.39
_diffrn_reflns_theta_max 26.39
_diffrn_reflns_theta_min 0.95
_diffrn_standards_number 0
_exptl_absorpt_coefficient_mu 0.226
_exptl_absorpt_correction_T_max 0.969
_exptl_absorpt_correction_T_min 0.938
_exptl_absorpt_correction_type multi-scan
_exptl_absorpt_process_details '(SADABS; Sheldrick, 1996)'
_exptl_crystal_colour colourless
_exptl_crystal_density_diffrn 1.372
_exptl_crystal_density_method 'not measured'
_exptl_crystal_description block
_exptl_crystal_F_000 848
_exptl_crystal_size_max 0.16
_exptl_crystal_size_mid 0.16
_exptl_crystal_size_min 0.14
_refine_diff_density_max 0.167
_refine_diff_density_min -0.225
_refine_ls_extinction_method none
_refine_ls_goodness_of_fit_ref 1.016
_refine_ls_hydrogen_treatment constr
_refine_ls_matrix_type full
_refine_ls_number_parameters 263
_refine_ls_number_reflns 4047
_refine_ls_number_restraints 0
_refine_ls_restrained_S_all 1.016
_refine_ls_R_factor_all 0.0886
_refine_ls_R_factor_gt 0.0429
_refine_ls_shift/su_max 0.001
_refine_ls_shift/su_mean 0.000
_refine_ls_structure_factor_coef Fsqd
_refine_ls_weighting_details 'calc w=1/[\s^2^(Fo^2^)+(0.0372P)^2^+0.6687P] where P=(Fo^2^+2Fc^2^)/3'
_refine_ls_weighting_scheme calc
_refine_ls_wR_factor_gt 0.0898
_refine_ls_wR_factor_ref 0.1106
_reflns_number_gt 2457
_reflns_number_total 4047
_reflns_threshold_expression I>2\s(I)
_cod_data_source_file hb2532.cif
_cod_data_source_block I
_cod_original_sg_symbol_H-M 'P 21/c'
_cod_database_code 2215506
_cod_database_fobs_code 2215506

loop_
_publ_contact_author_name
_publ_contact_author_address
'Han, Jian-Rong'
;
College of Sciences
Hebei University of Science & Technology
Shijiazhuang 050018
P. R. China
;

loop_
_symmetry_equiv_pos_as_xyz
'x, y, z'
'-x, y+1/2, -z+1/2'
'-x, -y, -z'
'x, -y-1/2, z-1/2'

loop_
_atom_site_type_symbol
_atom_site_label
_atom_site_fract_x
_atom_site_fract_y
_atom_site_fract_z
_atom_site_U_iso_or_equiv
_atom_site_adp_type
_atom_site_calc_flag
_atom_site_refinement_flags
_atom_site_occupancy
Cl Cl1 0.37851(3) 0.67006(8) 0.39409(12) 0.0980(3) Uani d . 1
O O1 0.68083(8) 0.62360(17) 0.3371(3) 0.0733(6) Uani d . 1
O O2 0.64129(6) 0.47384(13) 0.1858(2) 0.0493(4) Uani d . 1
O O3 0.68737(7) 0.56737(15) -0.0796(2) 0.0604(5) Uani d . 1
O O4 1.00413(7) 0.13543(13) 0.31364(19) 0.0476(4) Uani d . 1
N N1 0.90937(7) 0.26639(15) 0.1402(2) 0.0401(4) Uani d . 1
N N2 0.96127(7) 0.23334(15) 0.0708(2) 0.0410(4) Uani d . 1
H H2 0.9660 0.2559 -0.0322 0.049 Uiso calc R 1
N N3 1.14908(10) 0.0721(2) -0.1253(4) 0.0751(7) Uani d . 1
C C1 0.56095(11) 0.6848(2) 0.3981(3) 0.0527(6) Uani d . 1
H H1 0.5937 0.7319 0.4420 0.063 Uiso calc R 1
C C2 0.50132(12) 0.7084(2) 0.4265(3) 0.0589(7) Uani d . 1
H H2A 0.4938 0.7707 0.4914 0.071 Uiso calc R 1
C C3 0.45322(11) 0.6391(2) 0.3581(3) 0.0552(7) Uani d . 1
C C4 0.46278(10) 0.5459(2) 0.2630(3) 0.0557(7) Uani d . 1
H H4 0.4296 0.5002 0.2167 0.067 Uiso calc R 1
C C5 0.52281(10) 0.5215(2) 0.2373(3) 0.0481(6) Uani d . 1
H H5 0.5302 0.4580 0.1748 0.058 Uiso calc R 1
C C6 0.57183(9) 0.59036(19) 0.3037(3) 0.0405(5) Uani d . 1
C C7 0.63702(10) 0.5675(2) 0.2801(3) 0.0442(6) Uani d . 1
C C8 0.70153(9) 0.44466(19) 0.1576(3) 0.0440(6) Uani d . 1
C C9 0.73453(10) 0.3666(2) 0.2639(3) 0.0578(7) Uani d . 1
H H9 0.7181 0.3364 0.3577 0.069 Uiso calc R 1
C C10 0.79233(10) 0.3328(2) 0.2315(3) 0.0567(7) Uani d . 1
H H10 0.8149 0.2798 0.3036 0.068 Uiso calc R 1
C C11 0.81639(9) 0.37765(19) 0.0923(3) 0.0396(5) Uani d . 1
C C12 0.78249(9) 0.45669(18) -0.0154(3) 0.0407(5) Uani d . 1
H H12 0.7987 0.4866 -0.1097 0.049 Uiso calc R 1
C C13 0.72453(9) 0.49122(19) 0.0170(3) 0.0413(5) Uani d . 1
C C14 0.70980(14) 0.6149(3) -0.2264(4) 0.0845(10) Uani d . 1
H H14A 0.7477 0.6548 -0.1863 0.127 Uiso calc R 1
H H14B 0.6791 0.6651 -0.2865 0.127 Uiso calc R 1
H H14C 0.7177 0.5568 -0.3055 0.127 Uiso calc R 1
C C15 0.87629(9) 0.33998(18) 0.0491(3) 0.0390(5) Uani d . 1
H H15 0.8905 0.3708 -0.0477 0.047 Uiso calc R 1
C C16 1.00436(9) 0.16643(18) 0.1624(3) 0.0387(5) Uani d . 1
C C17 1.05475(9) 0.13263(18) 0.0612(3) 0.0407(5) Uani d . 1
C C18 1.11589(10) 0.1288(2) 0.1437(4) 0.0613(7) Uani d . 1
H H18 1.1266 0.1456 0.2627 0.074 Uiso calc R 1
C C19 1.16111(12) 0.0994(3) 0.0448(5) 0.0795(9) Uani d . 1
H H19 1.2024 0.0985 0.1006 0.095 Uiso calc R 1
C C20 1.08999(12) 0.0745(2) -0.2004(4) 0.0613(7) Uani d . 1
H H20 1.0804 0.0555 -0.3189 0.074 Uiso calc R 1
C C21 1.04152(10) 0.10353(19) -0.1141(3) 0.0472(6) Uani d . 1
H H21 1.0006 0.1034 -0.1733 0.057 Uiso calc R 1

loop_
_atom_site_aniso_label
_atom_site_aniso_U_11
_atom_site_aniso_U_22
_atom_site_aniso_U_33
_atom_site_aniso_U_12
_atom_site_aniso_U_13
_atom_site_aniso_U_23
Cl1 0.0569(4) 0.1276(7) 0.1220(7) 0.0410(5) 0.0513(5) 0.0189(6)
O1 0.0400(9) 0.0843(14) 0.0974(15) -0.0070(9) 0.0166(10) -0.0315(12)
O2 0.0293(7) 0.0608(11) 0.0622(10) 0.0054(7) 0.0206(7) -0.0098(9)
O3 0.0457(9) 0.0760(12) 0.0637(11) 0.0246(9) 0.0210(8) 0.0184(9)
O4 0.0464(9) 0.0593(10) 0.0398(9) 0.0102(8) 0.0145(7) 0.0067(8)
N1 0.0286(9) 0.0563(12) 0.0387(10) 0.0085(8) 0.0152(8) -0.0018(9)
N2 0.0327(9) 0.0600(12) 0.0347(10) 0.0126(8) 0.0181(8) 0.0042(9)
N3 0.0526(14) 0.0872(18) 0.095(2) 0.0181(12) 0.0398(14) -0.0006(15)
C1 0.0491(13) 0.0569(16) 0.0538(15) 0.0057(12) 0.0134(12) -0.0055(12)
C2 0.0636(16) 0.0619(17) 0.0565(16) 0.0238(14) 0.0255(14) 0.0012(13)
C3 0.0401(13) 0.0753(18) 0.0558(16) 0.0239(13) 0.0250(12) 0.0166(14)
C4 0.0349(12) 0.0714(18) 0.0634(17) 0.0033(12) 0.0155(11) 0.0032(14)
C5 0.0397(12) 0.0547(15) 0.0530(14) 0.0055(11) 0.0166(11) -0.0040(12)
C6 0.0340(11) 0.0504(14) 0.0397(12) 0.0087(10) 0.0137(9) 0.0036(11)
C7 0.0363(12) 0.0549(15) 0.0433(13) 0.0027(11) 0.0122(10) 0.0000(12)
C8 0.0263(10) 0.0564(15) 0.0533(14) 0.0044(10) 0.0180(10) -0.0032(12)
C9 0.0440(13) 0.0779(18) 0.0588(16) 0.0128(13) 0.0297(12) 0.0178(14)
C10 0.0409(12) 0.0773(18) 0.0569(15) 0.0208(12) 0.0233(11) 0.0211(14)
C11 0.0277(10) 0.0522(14) 0.0410(12) 0.0061(10) 0.0118(9) -0.0009(11)
C12 0.0328(11) 0.0508(14) 0.0425(13) 0.0022(10) 0.0174(10) 0.0017(11)
C13 0.0316(11) 0.0481(14) 0.0455(13) 0.0074(10) 0.0098(10) 0.0008(11)
C14 0.079(2) 0.098(2) 0.084(2) 0.0399(18) 0.0359(17) 0.0445(19)
C15 0.0307(10) 0.0513(14) 0.0378(12) 0.0022(10) 0.0141(9) -0.0001(11)
C16 0.0313(10) 0.0463(13) 0.0407(13) 0.0033(10) 0.0127(9) -0.0002(11)
C17 0.0334(11) 0.0440(13) 0.0479(14) 0.0080(9) 0.0156(10) 0.0060(11)
C18 0.0390(13) 0.0826(19) 0.0621(17) 0.0163(13) 0.0079(12) 0.0034(15)
C19 0.0325(13) 0.102(2) 0.106(3) 0.0201(14) 0.0184(15) 0.004(2)
C20 0.0636(17) 0.0648(18) 0.0632(17) 0.0102(14) 0.0331(14) -0.0056(14)
C21 0.0420(12) 0.0512(14) 0.0523(15) 0.0075(11) 0.0195(11) -0.0009(12)

loop_
_atom_type_symbol
_atom_type_description
_atom_type_scat_dispersion_real
_atom_type_scat_dispersion_imag
_atom_type_scat_source
C C 0.0033 0.0016 'International Tables Vol C Tables 4.2.6.8 and 6.1.1.4'
H H 0.0000 0.0000 'International Tables Vol C Tables 4.2.6.8 and 6.1.1.4'
N N 0.0061 0.0033 'International Tables Vol C Tables 4.2.6.8 and 6.1.1.4'
O O 0.0106 0.0060 'International Tables Vol C Tables 4.2.6.8 and 6.1.1.4'
Cl Cl 0.1484 0.1585 'International Tables Vol C Tables 4.2.6.8 and 6.1.1.4'

loop_
_geom_angle_atom_site_label_1
_geom_angle_atom_site_label_2
_geom_angle_atom_site_label_3
_geom_angle
C7 O2 C8 116.01(17)
C13 O3 C14 117.02(17)
C15 N1 N2 114.13(16)
C16 N2 N1 120.79(17)
C16 N2 H2 119.6
N1 N2 H2 119.6
C20 N3 C19 116.4(2)
C2 C1 C6 119.8(2)
C2 C1 H1 120.1
C6 C1 H1 120.1
C3 C2 C1 119.5(2)
C3 C2 H2A 120.3
C1 C2 H2A 120.3
C4 C3 C2 121.8(2)
C4 C3 Cl1 119.3(2)
C2 C3 Cl1 118.9(2)
C3 C4 C5 118.6(2)
C3 C4 H4 120.7
C5 C4 H4 120.7
C6 C5 C4 120.6(2)
C6 C5 H5 119.7
C4 C5 H5 119.7
C5 C6 C1 119.73(19)
C5 C6 C7 122.7(2)
C1 C6 C7 117.6(2)
O1 C7 O2 123.2(2)
O1 C7 C6 125.0(2)
O2 C7 C6 111.79(19)
C9 C8 C13 121.59(18)
C9 C8 O2 119.25(19)
C13 C8 O2 119.07(19)
C8 C9 C10 119.8(2)
C8 C9 H9 120.1
C10 C9 H9 120.1
C11 C10 C9 119.9(2)
C11 C10 H10 120.1
C9 C10 H10 120.1
C10 C11 C12 119.98(18)
C10 C11 C15 121.4(2)
C12 C11 C15 118.58(18)
C13 C12 C11 120.33(19)
C13 C12 H12 119.8
C11 C12 H12 119.8
O3 C13 C8 116.20(17)
O3 C13 C12 125.38(19)
C8 C13 C12 118.4(2)
O3 C14 H14A 109.5
O3 C14 H14B 109.5
H14A C14 H14B 109.5
O3 C14 H14C 109.5
H14A C14 H14C 109.5
H14B C14 H14C 109.5
N1 C15 C11 122.04(18)
N1 C15 H15 119.0
C11 C15 H15 119.0
O4 C16 N2 124.75(17)
O4 C16 C17 121.97(19)
N2 C16 C17 113.27(18)
C18 C17 C21 118.3(2)
C18 C17 C16 120.1(2)
C21 C17 C16 121.62(19)
C17 C18 C19 118.3(3)
C17 C18 H18 120.8
C19 C18 H18 120.8
N3 C19 C18 124.1(3)
N3 C19 H19 118.0
C18 C19 H19 118.0
N3 C20 C21 124.1(3)
N3 C20 H20 118.0
C21 C20 H20 118.0
C17 C21 C20 118.9(2)
C17 C21 H21 120.6
C20 C21 H21 120.6

loop_
_geom_bond_atom_site_label_1
_geom_bond_atom_site_label_2
_geom_bond_distance
Cl1 C3 1.733(2)
O1 C7 1.190(3)
O2 C7 1.351(3)
O2 C8 1.407(2)
O3 C13 1.358(3)
O3 C14 1.422(3)
O4 C16 1.223(2)
N1 C15 1.275(3)
N1 N2 1.384(2)
N2 C16 1.343(3)
N2 H2 0.8600
N3 C20 1.320(3)
N3 C19 1.334(4)
C1 C2 1.379(3)
C1 C6 1.388(3)
C1 H1 0.9300
C2 C3 1.372(4)
C2 H2A 0.9300
C3 C4 1.371(3)
C4 C5 1.383(3)
C4 H4 0.9300
C5 C6 1.379(3)
C5 H5 0.9300
C6 C7 1.484(3)
C8 C9 1.368(3)
C8 C13 1.383(3)
C9 C10 1.382(3)
C9 H9 0.9300
C10 C11 1.377(3)
C10 H10 0.9300
C11 C12 1.390(3)
C11 C15 1.468(3)
C12 C13 1.388(3)
C12 H12 0.9300
C14 H14A 0.9600
C14 H14B 0.9600
C14 H14C 0.9600
C15 H15 0.9300
C16 C17 1.501(3)
C17 C18 1.377(3)
C17 C21 1.378(3)
C18 C19 1.385(3)
C18 H18 0.9300
C19 H19 0.9300
C20 C21 1.380(3)
C20 H20 0.9300
C21 H21 0.9300

loop_
_geom_hbond_atom_site_label_D
_geom_hbond_atom_site_label_H
_geom_hbond_atom_site_label_A
_geom_hbond_site_symmetry_A
_geom_hbond_distance_DH
_geom_hbond_distance_HA
_geom_hbond_distance_DA
_geom_hbond_angle_DHA
_geom_hbond_publ_flag
N2 H2 O4 4_565 0.86 2.03 2.807(2) 150 yes
C19 H19 O1 2_745 0.93 2.52 3.420(3) 162 yes

loop_
_geom_torsion_atom_site_label_1
_geom_torsion_atom_site_label_2
_geom_torsion_atom_site_label_3
_geom_torsion_atom_site_label_4
_geom_torsion
C15 N1 N2 C16 172.0(2)
C6 C1 C2 C3 -1.2(4)
C1 C2 C3 C4 0.5(4)
C1 C2 C3 Cl1 -179.74(19)
C2 C3 C4 C5 0.5(4)
Cl1 C3 C4 C5 -179.16(18)
C3 C4 C5 C6 -1.0(4)
C4 C5 C6 C1 0.4(3)
C4 C5 C6 C7 179.8(2)
C2 C1 C6 C5 0.7(3)
C2 C1 C6 C7 -178.7(2)
C8 O2 C7 O1 0.2(3)
C8 O2 C7 C6 -179.50(18)
C5 C6 C7 O1 -178.8(2)
C1 C6 C7 O1 0.5(4)
C5 C6 C7 O2 0.8(3)
C1 C6 C7 O2 -179.79(19)
C7 O2 C8 C9 98.1(3)
C7 O2 C8 C13 -85.4(3)
C13 C8 C9 C10 0.0(4)
O2 C8 C9 C10 176.5(2)
C8 C9 C10 C11 -0.1(4)
C9 C10 C11 C12 -0.1(4)
C9 C10 C11 C15 -177.1(2)
C10 C11 C12 C13 0.3(3)
C15 C11 C12 C13 177.5(2)
C14 O3 C13 C8 -179.0(2)
C14 O3 C13 C12 0.4(4)
C9 C8 C13 O3 179.6(2)
O2 C8 C13 O3 3.2(3)
C9 C8 C13 C12 0.2(3)
O2 C8 C13 C12 -176.2(2)
C11 C12 C13 O3 -179.8(2)
C11 C12 C13 C8 -0.4(3)
N2 N1 C15 C11 174.10(19)
C10 C11 C15 N1 -1.7(3)
C12 C11 C15 N1 -178.8(2)
N1 N2 C16 O4 -4.8(3)
N1 N2 C16 C17 175.74(18)
O4 C16 C17 C18 -40.3(3)
N2 C16 C17 C18 139.2(2)
O4 C16 C17 C21 138.9(2)
N2 C16 C17 C21 -41.6(3)
C21 C17 C18 C19 2.0(4)
C16 C17 C18 C19 -178.8(2)
C20 N3 C19 C18 0.2(5)
C17 C18 C19 N3 -1.4(5)
C19 N3 C20 C21 0.3(4)
C18 C17 C21 C20 -1.5(3)
C16 C17 C21 C20 179.2(2)
N3 C20 C21 C17 0.4(4)

loop_
_cod_related_entry_id
_cod_related_entry_database
_cod_related_entry_code
1 ChemSpider 7885940
